data_1550986
loop_
_publ_author_name
'Kim, Hyehyun'
'Kim, Dongwook'
'Moon, Dohyun'
'Choi, Yong Nam'
'Baek, Seung Bin'
'Lah, Myoung Soo'

_publ_section_title
;
 Symmetry-guided syntheses of mixed-linker Zr metal-organic frameworks
 with precise linker locations
;
_journal_name_full 'Chemical Science'
_journal_paper_doi 10.1039/C9SC01301F
_journal_year 2019
_chemical_formula_sum 'C56 H68 F12 O52 Zr6'
_chemical_formula_weight 2348.42
_space_group_crystal_system orthorhombic
_space_group_IT_number 71
_space_group_name_Hall '-I 2 2'
_space_group_name_H-M_alt 'I m m m'
_symmetry_space_group_name_Hall '-I 2 2'
_symmetry_space_group_name_H-M 'I m m m'
_atom_sites_solution_hydrogens mixed
_audit_creation_method SHELXL-2014/7
_audit_update_record
;
2019-02-08 deposited with the CCDC.    2019-05-07 downloaded from the CCDC.
;
_cell_angle_alpha 90
_cell_angle_beta 90
_cell_angle_gamma 90
_cell_formula_units_Z 2
_cell_length_a 11.677(2)
_cell_length_b 17.804(4)
_cell_length_c 25.696(5)
_cell_measurement_reflns_used 45359
_cell_measurement_temperature 298(2)
_cell_measurement_theta_max 26.999
_cell_measurement_theta_min 1.561
_cell_volume 5342.1(18)
_computing_cell_refinement HKL3000
_computing_data_collection 'PAL BL2D-SMDC Program'
_computing_data_reduction HKL3000
_computing_molecular_graphics ORTEP
_computing_publication_material CIFTAB
_computing_structure_refinement 'SHELXL-2014/7 (Sheldrick, 2014)'
_computing_structure_solution SHELXS
_diffrn_ambient_temperature 298(2)
_diffrn_measured_fraction_theta_full 1.000
_diffrn_measured_fraction_theta_max 0.998
_diffrn_measurement_device_type 'ADSC Q210 CCD area detector'
_diffrn_measurement_method 'omega scan'
_diffrn_radiation_type synchrotron
_diffrn_radiation_wavelength 0.700
_diffrn_reflns_av_R_equivalents 0.0640
_diffrn_reflns_av_unetI/netI 0.0374
_diffrn_reflns_Laue_measured_fraction_full 1.000
_diffrn_reflns_Laue_measured_fraction_max 0.998
_diffrn_reflns_limit_h_max 16
_diffrn_reflns_limit_h_min -16
_diffrn_reflns_limit_k_max 25
_diffrn_reflns_limit_k_min -25
_diffrn_reflns_limit_l_max 36
_diffrn_reflns_limit_l_min -36
_diffrn_reflns_number 28057
_diffrn_reflns_point_group_measured_fraction_full 1.000
_diffrn_reflns_point_group_measured_fraction_max 0.998
_diffrn_reflns_theta_full 24.835
_diffrn_reflns_theta_max 29.549
_diffrn_reflns_theta_min 1.561
_diffrn_source 'PLSII 2D bending magnet'
_exptl_absorpt_coefficient_mu 0.667
_exptl_absorpt_correction_T_max 0.974
_exptl_absorpt_correction_T_min 0.974
_exptl_absorpt_correction_type multi-scan
_exptl_absorpt_process_details HKL3000
_exptl_crystal_colour colorless
_exptl_crystal_density_diffrn 1.460
_exptl_crystal_description block
_exptl_crystal_F_000 2336
_exptl_crystal_size_max 0.040
_exptl_crystal_size_mid 0.040
_exptl_crystal_size_min 0.040
_refine_diff_density_max 1.514
_refine_diff_density_min -1.196
_refine_diff_density_rms 0.183
_refine_ls_extinction_coef 0.0074(7)
_refine_ls_extinction_expression Fc^*^=kFc[1+0.001xFc^2^\l^3^/sin(2\q)]^-1/4^
_refine_ls_extinction_method 'SHELXL-2014/7 (Sheldrick 2014'
_refine_ls_goodness_of_fit_ref 1.088
_refine_ls_hydrogen_treatment mixed
_refine_ls_matrix_type full
_refine_ls_number_parameters 210
_refine_ls_number_reflns 4293
_refine_ls_number_restraints 144
_refine_ls_restrained_S_all 1.105
_refine_ls_R_factor_all 0.0737
_refine_ls_R_factor_gt 0.0593
_refine_ls_shift/su_max 0.001
_refine_ls_shift/su_mean 0.000
_refine_ls_structure_factor_coef Fsqd
_refine_ls_weighting_details 'w=1/[\s^2^(Fo^2^)+(0.1379P)^2^+3.9581P] where P=(Fo^2^+2Fc^2^)/3'
_refine_ls_weighting_scheme calc
_refine_ls_wR_factor_gt 0.1848
_refine_ls_wR_factor_ref 0.1955
_reflns_Friedel_coverage 0.000
_reflns_number_gt 3337
_reflns_number_total 4293
_reflns_threshold_expression 'I > 2\s(I)'
_cod_data_source_file c9sc01301f2.cif
_cod_data_source_block p16_057or_sq
_cod_depositor_comments
;
The following automatic conversions were performed:

'_exptl_absorpt_correction_type' value 'Multi-scan' changed to
'multi-scan' according to
/home/data/users/saulius/crontab/automatic-downloads/rss-feeds/RSC/lib/dictionaries/cif_core.dic
dictionary named 'cif_core.dic' version 2.4.2 from 2011-04-26.

Automatic conversion script
Id: cif_fix_values 4973 2017-02-22 13:04:09Z antanas 
;
_cod_original_cell_volume 5342.3(18)
_cod_database_code 1550986
_shelx_shelxl_version_number 2014/7
_shelx_space_group_comment
;
The symmetry employed for this shelxl refinement is uniquely defined
by the following loop, which should always be used as a source of
symmetry information in preference to the above space-group names.
They are only intended as comments.
;
_shelx_estimated_absorpt_t_min 0.974
_shelx_estimated_absorpt_t_max 0.974

loop_
_space_group_symop_operation_xyz
'x, y, z'
'-x, -y, z'
'-x, y, -z'
'x, -y, -z'
'x+1/2, y+1/2, z+1/2'
'-x+1/2, -y+1/2, z+1/2'
'-x+1/2, y+1/2, -z+1/2'
'x+1/2, -y+1/2, -z+1/2'
'-x, -y, -z'
'x, y, -z'
'x, -y, z'
'-x, y, z'
'-x+1/2, -y+1/2, -z+1/2'
'x+1/2, y+1/2, -z+1/2'
'x+1/2, -y+1/2, z+1/2'
'-x+1/2, y+1/2, z+1/2'

loop_
_atom_site_label
_atom_site_type_symbol
_atom_site_fract_x
_atom_site_fract_y
_atom_site_fract_z
_atom_site_U_iso_or_equiv
_atom_site_adp_type
_atom_site_occupancy
_atom_site_site_symmetry_order
_atom_site_calc_flag
_atom_site_refinement_flags_posn
_atom_site_refinement_flags_adp
_atom_site_refinement_flags_occupancy
_atom_site_disorder_assembly
_atom_site_disorder_group
Zr1 Zr 0.15162(4) 0.40064(2) 0.5000 0.02064(19) Uani 1 2 d S T P . .
Zr2 Zr 0.0000 0.5000 0.40448(2) 0.0187(2) Uani 1 4 d S T P . .
O1M O 0.1523(6) 0.5000 0.45431(16) 0.066(2) Uani 1 2 d S T P . .
O2M O 0.0000 0.3996(4) 0.4541(2) 0.081(3) Uani 1 2 d S T P . .
O1 O 0.2097(3) 0.35894(17) 0.42193(10) 0.0396(7) Uani 1 1 d . . . . .
O2 O 0.1129(2) 0.42520(15) 0.36175(9) 0.0281(5) Uani 1 1 d . . . . .
C1 C 0.1785(4) 0.3727(2) 0.37523(13) 0.0302(8) Uani 1 1 d . . . . .
C2 C 0.2203(4) 0.3216(2) 0.33345(15) 0.0384(10) Uani 1 1 d . . . . .
C3 C 0.2987(5) 0.2641(3) 0.34503(17) 0.0607(17) Uani 1 1 d . . . . .
H3 H 0.3275 0.2591 0.3786 0.073 Uiso 1 1 calc R U . . .
C4 C 0.3330(5) 0.2151(4) 0.30637(18) 0.068(2) Uani 1 1 d . . . . .
H4 H 0.3850 0.1772 0.3142 0.081 Uiso 1 1 calc R U . . .
C5 C 0.1762(4) 0.3278(3) 0.28409(16) 0.0448(12) Uani 1 1 d . . . . .
H5 H 0.1233 0.3654 0.2769 0.054 Uiso 1 1 calc R U . . .
C6 C 0.2095(4) 0.2784(3) 0.24440(15) 0.0434(11) Uani 1 1 d . . . . .
O1S O 0.3400(4) 0.4045(3) 0.5000 0.0390(11) Uani 1 2 d S T P . .
O2S O 0.1421(5) 0.2761(2) 0.5000 0.0462(11) Uani 1 2 d DS T P . .
H1S2 H 0.162(8) 0.260(5) 0.4689(2) 0.069 Uiso 0.5 1 d D U P . .
F1A F 0.0000 0.1831(11) 0.2996(6) 0.203(8) Uani 0.5 2 d DS TU P A 1
F2A F 0.0976(4) 0.0940(9) 0.3462(7) 0.231(8) Uani 0.5 1 d D U P A 1
O1A O 0.0914(4) 0.2169(13) 0.4183(9) 0.316(13) Uani 0.5 1 d D U P A 1
C1A C 0.0000 0.1440(8) 0.3474(6) 0.236(7) Uani 0.5 2 d DS TU P A 1
C2A C 0.0000 0.1923(9) 0.3965(5) 0.237(7) Uani 0.5 2 d DS TU P A 1
F1B F 0.0000 0.2703(8) 0.3914(7) 0.211(8) Uani 0.5 2 d DS TU P B 2
F2B F 0.0990(4) 0.1736(8) 0.4273(6) 0.193(6) Uani 0.5 1 d D U P B 2
O1B O 0.0914(4) 0.1222(14) 0.3241(9) 0.298(14) Uani 0.5 1 d D U P B 2
C1B C 0.0000 0.1923(9) 0.3965(5) 0.237(7) Uani 0.5 2 d DS TU P B 2
C2B C 0.0000 0.1440(8) 0.3474(6) 0.236(7) Uani 0.5 2 d DS TU P B 2
O11W O 0.0000 0.1545(9) 0.0679(5) 0.070(3) Uani 0.5 2 d S T P C 1
O21W O 0.5000 0.1942(13) 0.4435(9) 0.135(7) Uani 0.5 2 d S T P D 1
O31W O 0.307(3) 0.0933(15) 0.4283(12) 0.126(11) Uani 0.25 1 d . . P E 1
O12W O 0.0000 0.0765(18) 0.0723(7) 0.146(9) Uani 0.5 2 d S T P F 2
O22W O 0.0000 0.0675(18) 0.1829(7) 0.162(10) Uani 0.5 2 d S T P G 2
O32W O 0.1444(9) 0.0000 0.1213(9) 0.105(6) Uani 0.5 2 d S T P H 2

loop_
_atom_site_aniso_label
_atom_site_aniso_U_11
_atom_site_aniso_U_22
_atom_site_aniso_U_33
_atom_site_aniso_U_23
_atom_site_aniso_U_13
_atom_site_aniso_U_12
Zr1 0.0290(3) 0.0194(3) 0.0136(2) 0.000 0.000 0.00391(15)
Zr2 0.0279(4) 0.0174(3) 0.0110(3) 0.000 0.000 0.000
O1M 0.160(6) 0.0166(18) 0.0228(19) 0.000 -0.042(3) 0.000
O2M 0.026(2) 0.156(7) 0.061(3) 0.086(4) 0.000 0.000
O1 0.0543(19) 0.0457(16) 0.0189(12) -0.0113(11) -0.0048(12) 0.0243(14)
O2 0.0395(14) 0.0285(12) 0.0163(10) -0.0053(9) 0.0041(10) 0.0072(11)
C1 0.040(2) 0.0345(18) 0.0158(14) -0.0077(13) 0.0005(14) 0.0090(16)
C2 0.049(2) 0.043(2) 0.0234(17) -0.0132(15) -0.0028(16) 0.0185(19)
C3 0.080(4) 0.078(4) 0.0239(19) -0.020(2) -0.016(2) 0.051(3)
C4 0.090(4) 0.083(4) 0.029(2) -0.022(2) -0.020(2) 0.063(3)
C5 0.064(3) 0.047(2) 0.0230(17) -0.0155(17) -0.0069(18) 0.030(2)
C6 0.059(3) 0.051(2) 0.0201(16) -0.0149(16) -0.0071(17) 0.028(2)
O1S 0.031(2) 0.063(3) 0.0236(19) 0.000 0.000 0.0078(18)
O2S 0.074(3) 0.0238(19) 0.040(2) 0.000 0.000 0.009(2)
F1A 0.218(16) 0.190(15) 0.202(12) -0.039(11) 0.000 0.000
F2A 0.277(15) 0.217(14) 0.198(14) -0.059(11) -0.054(12) 0.014(11)
O1A 0.339(19) 0.30(2) 0.312(18) -0.012(15) -0.001(15) -0.107(15)
C1A 0.237(9) 0.240(9) 0.231(9) -0.011(6) 0.000 0.000
C2A 0.239(9) 0.240(9) 0.232(8) -0.006(6) 0.000 0.000
F1B 0.200(15) 0.239(13) 0.195(15) -0.017(12) 0.000 0.000
F2B 0.261(13) 0.138(10) 0.179(12) -0.066(9) -0.004(10) -0.042(9)
O1B 0.293(18) 0.31(2) 0.294(19) -0.030(15) 0.033(15) 0.035(15)
C1B 0.239(9) 0.240(9) 0.232(8) -0.006(6) 0.000 0.000
C2B 0.237(9) 0.240(9) 0.231(9) -0.011(6) 0.000 0.000
O11W 0.050(7) 0.096(10) 0.064(8) -0.002(7) 0.000 0.000
O21W 0.121(16) 0.147(18) 0.138(17) 0.030(16) 0.000 0.000
O31W 0.093(19) 0.13(2) 0.16(3) 0.018(19) -0.04(2) -0.014(15)
O12W 0.073(11) 0.29(3) 0.077(12) 0.006(17) 0.000 0.000
O22W 0.113(16) 0.30(3) 0.072(11) -0.047(15) 0.000 0.000
O32W 0.028(6) 0.089(11) 0.20(2) 0.000 0.019(8) 0.000

loop_
_atom_type_symbol
_atom_type_description
_atom_type_scat_dispersion_real
_atom_type_scat_dispersion_imag
_atom_type_scat_source
C C 0.0033 0.0016 'International Tables Vol C Tables 4.2.6.8 and 6.1.1.4'
H H 0.0000 0.0000 'International Tables Vol C Tables 4.2.6.8 and 6.1.1.4'
O O 0.0106 0.0060 'International Tables Vol C Tables 4.2.6.8 and 6.1.1.4'
F F 0.0171 0.0103 'International Tables Vol C Tables 4.2.6.8 and 6.1.1.4'
Zr Zr -2.9673 0.5597 'International Tables Vol C Tables 4.2.6.8 and 6.1.1.4'

loop_
_geom_angle_atom_site_label_1
_geom_angle_atom_site_label_2
_geom_angle_atom_site_label_3
_geom_angle
_geom_angle_site_symmetry_1
_geom_angle_site_symmetry_3
O1M Zr1 O1M 67.14(19) 10_556 .
O1M Zr1 O2M 108.5(3) 10_556 .
O1M Zr1 O2M 72.8(2) . .
O1M Zr1 O2M 72.8(2) 10_556 10_556
O1M Zr1 O2M 108.5(3) . 10_556
O2M Zr1 O2M 67.4(3) . 10_556
O1M Zr1 O1S 88.3(2) 10_556 .
O1M Zr1 O1S 88.3(2) . .
O2M Zr1 O1S 146.29(13) . .
O2M Zr1 O1S 146.29(13) 10_556 .
O1M Zr1 O2S 146.34(9) 10_556 .
O1M Zr1 O2S 146.34(9) . .
O2M Zr1 O2S 87.1(2) . .
O2M Zr1 O2S 87.1(2) 10_556 .
O1S Zr1 O2S 94.68(19) . .
O1M Zr1 O1 77.30(14) 10_556 10_556
O1M Zr1 O1 140.25(14) . 10_556
O2M Zr1 O1 138.10(14) . 10_556
O2M Zr1 O1 75.66(19) 10_556 10_556
O1S Zr1 O1 73.05(10) . 10_556
O2S Zr1 O1 71.62(10) . 10_556
O1M Zr1 O1 140.25(14) 10_556 .
O1M Zr1 O1 77.30(14) . .
O2M Zr1 O1 75.67(19) . .
O2M Zr1 O1 138.10(14) 10_556 .
O1S Zr1 O1 73.05(10) . .
O2S Zr1 O1 71.62(10) . .
O1 Zr1 O1 126.76(15) 10_556 .
O1M Zr1 Zr2 88.20(15) 10_556 .
O1M Zr1 Zr2 36.32(15) . .
O2M Zr1 Zr2 36.48(14) . .
O2M Zr1 Zr2 88.44(19) 10_556 .
O1S Zr1 Zr2 119.27(8) . .
O2S Zr1 Zr2 118.60(9) . .
O1 Zr1 Zr2 161.00(7) 10_556 .
O1 Zr1 Zr2 72.16(7) . .
O1M Zr1 Zr2 36.32(15) 10_556 9_566
O1M Zr1 Zr2 88.20(15) . 9_566
O2M Zr1 Zr2 88.44(19) . 9_566
O2M Zr1 Zr2 36.48(14) 10_556 9_566
O1S Zr1 Zr2 119.27(8) . 9_566
O2S Zr1 Zr2 118.60(9) . 9_566
O1 Zr1 Zr2 72.16(7) 10_556 9_566
O1 Zr1 Zr2 161.00(7) . 9_566
Zr2 Zr1 Zr2 88.88(2) . 9_566
O1M Zr1 Zr1 33.57(10) 10_556 11_565
O1M Zr1 Zr1 33.57(10) . 11_565
O2M Zr1 Zr1 90.5(2) . 11_565
O2M Zr1 Zr1 90.5(2) 10_556 11_565
O1S Zr1 Zr1 88.20(13) . 11_565
O2S Zr1 Zr1 177.13(14) . 11_565
O1 Zr1 Zr1 109.32(8) 10_556 11_565
O1 Zr1 Zr1 109.32(8) . 11_565
Zr2 Zr1 Zr1 59.692(10) . 11_565
Zr2 Zr1 Zr1 59.692(10) 9_566 11_565
O1M Zr1 Zr1 90.22(19) 10_556 3_556
O1M Zr1 Zr1 90.21(19) . 3_556
O2M Zr1 Zr1 33.70(13) . 3_556
O2M Zr1 Zr1 33.70(13) 10_556 3_556
O1S Zr1 Zr1 178.20(13) . 3_556
O2S Zr1 Zr1 87.13(14) . 3_556
O1 Zr1 Zr1 107.58(9) 10_556 3_556
O1 Zr1 Zr1 107.58(9) . 3_556
Zr2 Zr1 Zr1 59.665(10) . 3_556
Zr2 Zr1 Zr1 59.665(10) 9_566 3_556
Zr1 Zr1 Zr1 90.0 11_565 3_556
O2 Zr2 O2 119.27(14) 12 11_565
O2 Zr2 O2 75.63(15) 12 2_565
O2 Zr2 O2 74.76(15) 11_565 2_565
O2 Zr2 O2 74.76(15) 12 .
O2 Zr2 O2 75.63(15) 11_565 .
O2 Zr2 O2 119.27(14) 2_565 .
O2 Zr2 O1M 142.00(8) 12 .
O2 Zr2 O1M 78.62(15) 11_565 .
O2 Zr2 O1M 142.00(8) 2_565 .
O2 Zr2 O1M 78.62(15) . .
O2 Zr2 O1M 78.62(15) 12 2_565
O2 Zr2 O1M 142.00(8) 11_565 2_565
O2 Zr2 O1M 78.62(15) 2_565 2_565
O2 Zr2 O1M 142.00(8) . 2_565
O1M Zr2 O1M 108.5(3) . 2_565
O2 Zr2 O2M 142.43(8) 12 2_565
O2 Zr2 O2M 78.11(18) 11_565 2_565
O2 Zr2 O2M 78.11(18) 2_565 2_565
O2 Zr2 O2M 142.44(8) . 2_565
O1M Zr2 O2M 70.18(13) . 2_565
O1M Zr2 O2M 70.18(13) 2_565 2_565
O2 Zr2 O2M 78.11(18) 12 .
O2 Zr2 O2M 142.43(8) 11_565 .
O2 Zr2 O2M 142.43(8) 2_565 .
O2 Zr2 O2M 78.11(18) . .
O1M Zr2 O2M 70.18(13) . .
O1M Zr2 O2M 70.18(13) 2_565 .
O2M Zr2 O2M 109.1(4) 2_565 .
O2 Zr2 Zr1 165.92(7) 12 11_565
O2 Zr2 Zr1 74.81(7) 11_565 11_565
O2 Zr2 Zr1 110.56(7) 2_565 11_565
O2 Zr2 Zr1 110.90(7) . 11_565
O1M Zr2 Zr1 35.02(8) . 11_565
O1M Zr2 Zr1 90.04(14) 2_565 11_565
O2M Zr2 Zr1 35.19(10) 2_565 11_565
O2M Zr2 Zr1 90.27(18) . 11_565
O2 Zr2 Zr1 110.90(7) 12 9_566
O2 Zr2 Zr1 110.56(7) 11_565 9_566
O2 Zr2 Zr1 74.81(7) 2_565 9_566
O2 Zr2 Zr1 165.92(7) . 9_566
O1M Zr2 Zr1 90.04(14) . 9_566
O1M Zr2 Zr1 35.02(8) 2_565 9_566
O2M Zr2 Zr1 35.19(10) 2_565 9_566
O2M Zr2 Zr1 90.27(18) . 9_566
Zr1 Zr2 Zr1 60.67(2) 11_565 9_566
O2 Zr2 Zr1 74.81(7) 12 3_556
O2 Zr2 Zr1 165.92(7) 11_565 3_556
O2 Zr2 Zr1 110.90(7) 2_565 3_556
O2 Zr2 Zr1 110.56(7) . 3_556
O1M Zr2 Zr1 90.04(14) . 3_556
O1M Zr2 Zr1 35.02(8) 2_565 3_556
O2M Zr2 Zr1 90.27(18) 2_565 3_556
O2M Zr2 Zr1 35.19(10) . 3_556
Zr1 Zr2 Zr1 91.12(2) 11_565 3_556
Zr1 Zr2 Zr1 60.615(19) 9_566 3_556
O2 Zr2 Zr1 110.56(7) 12 .
O2 Zr2 Zr1 110.90(7) 11_565 .
O2 Zr2 Zr1 165.92(7) 2_565 .
O2 Zr2 Zr1 74.81(7) . .
O1M Zr2 Zr1 35.02(8) . .
O1M Zr2 Zr1 90.04(14) 2_565 .
O2M Zr2 Zr1 90.27(18) 2_565 .
O2M Zr2 Zr1 35.19(10) . .
Zr1 Zr2 Zr1 60.615(19) 11_565 .
Zr1 Zr2 Zr1 91.12(2) 9_566 .
Zr1 Zr2 Zr1 60.67(2) 3_556 .
Zr1 O1M Zr1 112.86(19) 11_565 .
Zr1 O1M Zr2 108.7(2) 11_565 .
Zr1 O1M Zr2 108.7(2) . .
Zr1 O2M Zr1 112.6(3) . 3_556
Zr1 O2M Zr2 108.3(2) . .
Zr1 O2M Zr2 108.3(2) 3_556 .
C1 O1 Zr1 133.6(3) . .
C1 O2 Zr2 133.3(2) . .
O2 C1 O1 125.1(3) . .
O2 C1 C2 117.1(3) . .
O1 C1 C2 117.8(3) . .
C5 C2 C3 119.9(4) . .
C5 C2 C1 119.6(4) . .
C3 C2 C1 120.4(3) . .
C4 C3 C2 119.8(4) . .
C3 C4 C6 121.0(4) . 13
C2 C5 C6 121.2(4) . .
C4 C6 C5 121.8(4) 13 .
C4 C6 C6 119.1(4) 13 13
C5 C6 C6 119.1(4) . 13
F1A C1A F2A 106.5(8) . 12
F1A C1A F2A 106.5(8) . .
F2A C1A F2A 104.0(10) 12 .
F1A C1A C2A 116.1(8) . .
F2A C1A C2A 111.4(10) 12 .
F2A C1A C2A 111.4(10) . .
O1A C2A O1A 112.5(15) . 12
O1A C2A C1A 123.7(7) . .
O1A C2A C1A 123.7(7) 12 .
F1B C1B F2B 106.3(7) . .
F1B C1B F2B 106.3(7) . 12
F2B C1B F2B 106.7(10) . 12
F1B C1B C2B 119.0(9) . .
F2B C1B C2B 108.9(9) . .
F2B C1B C2B 108.9(9) 12 .
O1B C2B O1B 112.4(15) 12 .
O1B C2B C1B 123.8(7) 12 .
O1B C2B C1B 123.8(7) . .

loop_
_geom_bond_atom_site_label_1
_geom_bond_atom_site_label_2
_geom_bond_distance
_geom_bond_site_symmetry_2
Zr1 O1M 2.123(2) 10_556
Zr1 O1M 2.123(2) .
Zr1 O2M 2.128(3) .
Zr1 O2M 2.128(3) 10_556
Zr1 O1S 2.201(4) .
Zr1 O2S 2.220(4) .
Zr1 O1 2.244(3) 10_556
Zr1 O1 2.244(3) .
Zr1 Zr2 3.5055(6) .
Zr1 Zr2 3.5055(7) 9_566
Zr1 Zr1 3.5380(11) 11_565
Zr1 Zr1 3.5409(12) 3_556
Zr2 O2 2.172(2) 12
Zr2 O2 2.172(2) 11_565
Zr2 O2 2.172(2) 2_565
Zr2 O2 2.172(2) .
Zr2 O1M 2.191(5) .
Zr2 O1M 2.191(5) 2_565
Zr2 O2M 2.196(5) 2_565
Zr2 O2M 2.196(5) .
Zr2 Zr1 3.5055(6) 11_565
Zr2 Zr1 3.5055(6) 9_566
Zr2 Zr1 3.5055(7) 3_556
O1M Zr1 2.123(2) 11_565
O2M Zr1 2.128(3) 3_556
O1 C1 1.278(4) .
O2 C1 1.256(5) .
C1 C2 1.490(5) .
C2 C5 1.373(5) .
C2 C3 1.405(6) .
C3 C4 1.382(6) .
C4 C6 1.401(6) 13
C5 C6 1.402(5) .
C6 C4 1.401(6) 13
C6 C6 1.413(8) 13
F1A C1A 1.413(9) .
F2A C1A 1.446(8) .
O1A C2A 1.283(9) .
C1A F2A 1.446(8) 12
C1A C2A 1.526(7) .
C2A O1A 1.283(9) 12
F1B C1B 1.394(9) .
F2B C1B 1.441(8) .
O1B C2B 1.284(10) .
C1B F2B 1.441(8) 12
C1B C2B 1.526(7) .
C2B O1B 1.284(10) 12

loop_
_geom_hbond_atom_site_label_D
_geom_hbond_atom_site_label_H
_geom_hbond_atom_site_label_A
_geom_hbond_distance_DH
_geom_hbond_distance_HA
_geom_hbond_distance_DA
_geom_hbond_angle_DHA
O2S H1S2 O1A 0.879(10) 1.72(8) 2.42(2) 134(10)
